data_1577323
loop_
_publ_author_name
'Namade, Lahu D.'
'Band, Swati S.'
'Pawar, Pratap K.'
'Patil, Amitkumar R.'
'Pedanekar, Rupesh S.'
'Managave, Kirti G.'
Ganbavle,
Vinayak
V.'
'Rajpure, Keshav Y.'

_publ_section_title
;
 Ultraviolet light-driven degradation of organic dyes using SrTiO3
 photocatalytic nanoparticles
;
_journal_name_full 'Colloids and Surfaces A: Physicochemical and Engineering Aspects'
_journal_paper_doi 10.1016/j.colsurfa.2024.135976
_journal_volume 202
_journal_year 2026
_chemical_formula_structural SrTiO3
_chemical_formula_sum 'O3 Sr Ti'
_chemical_formula_weight 183.48
_chemical_name_common '   Cubic'
_space_group_IT_number 221
_space_group_name_Hall '-P 4 2 3'
_space_group_name_H-M_alt 'P m -3 m'
_cell_angle_alpha 90.000000
_cell_angle_beta 90.000000
_cell_angle_gamma 90.000000
_cell_formula_units_Z 2
_cell_length_a 3.9119(2)
_cell_length_b 3.9119(2)
_cell_length_c 3.9119(2)
_cell_volume 59.864(5)
_exptl_crystal_density_diffrn 5.109
_journal_article_reference 135976
_cod_data_source_file ST30.cif
_cod_depositor_comments
;
The following automatic conversions were performed:

data item '_journal_paper_doi' value
'https://doi.org/10.1016/j.colsurfa.2024.135976' was changed to
'10.1016/j.colsurfa.2024.135976'.

Automatic conversion script
Id: cif_fix_values 8738 2021-04-28 16:35:53Z antanas 
;
_cod_original_cell_volume 59.566203
_cod_original_formula_sum 'Sr O3 Ti'
_cod_database_code 1577323

loop_
_symmetry_equiv_pos_as_xyz
x,y,z
x,-y,-z
-x,y,-z
-x,-y,z
y,z,x
-y,-z,x
y,-z,-x
-y,z,-x
z,x,y
-z,x,-y
-z,-x,y
z,-x,-y
y,x,z
-y,x,-z
y,-x,-z
-y,-x,z
z,y,x
-z,-y,x
-z,y,-x
z,-y,-x
x,z,y
x,-z,-y
-x,-z,y
-x,z,-y
-x,-y,-z
-x,y,z
x,-y,z
x,y,-z
-y,-z,-x
y,z,-x
-y,z,x
y,-z,x
-z,-x,-y
z,-x,y
z,x,-y
-z,x,y
-y,-x,-z
y,-x,z
-y,x,z
y,x,-z
-z,-y,-x
z,y,-x
z,-y,x
-z,y,x
-x,-z,-y
-x,z,y
x,z,-y
x,-z,y

loop_
_atom_site_label
_atom_site_fract_x
_atom_site_fract_y
_atom_site_fract_z
_atom_site_U_iso_or_equiv
_atom_site_occupancy
_atom_site_adp_type
_atom_site_type_symbol
sr 0.50000 0.50000 0.50000 0.00544 1.00000 Uiso Sr
ti 0.00000 0.00000 0.00000 0.00463 1.00725 Uiso Ti
o 0.50000 0.00000 0.00000 0.00463 1.00741 Uiso O
